data_9014468
loop_
_publ_author_name
'Gerand, B.'
'Nowogrocki, G.'
'Figlarz, M.'

_publ_section_title
;
 A new tungsten trioxide hydrate, W O3 (H2 O)0.33: Preparation,
 characterization and crystallographic study
 _cod_database_code 1004050
;
_journal_name_full 'Journal of Solid State Chemistry'
_journal_page_first 312
_journal_page_last 320
_journal_paper_doi 10.1016/0022-4596(81)90062-1
_journal_volume 38
_journal_year 1981
_chemical_formula_sum 'O10 W3'
_space_group_IT_number 42
_symmetry_space_group_name_Hall 'F 2 -2'
_symmetry_space_group_name_H-M 'F m m 2'
_cell_angle_alpha 90
_cell_angle_beta 90
_cell_angle_gamma 90
_cell_length_a 7.359
_cell_length_b 12.513
_cell_length_c 7.704
_cell_formula_units_Z 4
_cell_volume 709.409
_database_code_amcsd 0013416
_exptl_crystal_density_diffrn 6.662
_cod_duplicate_entry 1004050
_cod_original_formula_sum 'W3 O10'
_cod_database_code 9014468
_amcsd_formula_title 'H0.66 O3.33 W'

loop_
_space_group_symop_operation_xyz
x,y,z
x,1/2+y,1/2+z
1/2+x,y,1/2+z
1/2+x,1/2+y,z
x,-y,z
x,1/2-y,1/2+z
1/2+x,-y,1/2+z
1/2+x,1/2-y,z
-x,y,z
-x,1/2+y,1/2+z
1/2-x,y,1/2+z
1/2-x,1/2+y,z
-x,-y,z
-x,1/2-y,1/2+z
1/2-x,-y,1/2+z
1/2-x,1/2-y,z

loop_
_atom_site_label
_atom_site_fract_x
_atom_site_fract_y
_atom_site_fract_z
W1 0.25000 0.25000 0.00000
W2 0.00000 0.00000 -0.06000
O1 0.00000 0.29000 0.04000
O2 0.17000 0.11000 0.01000
O3 0.25000 0.25000 0.25000
O4 0.00000 0.00000 0.21000
O5 0.00000 0.00000 0.70000

loop_
_cod_related_entry_id
_cod_related_entry_database
_cod_related_entry_code
1 AMCSD 0013416
